data_1100721
loop_
_publ_author_name
'Xiaohui Liu'
'Manuel Krott'
'Paul M\"uller'
'Chunhua Hu'
'Heiko Lueken'
'Richard Dronskowski'

_publ_section_title
;

Synthesis, Crystal Structure, and Properties of MnNCN, the First

Carbodiimide of a Magnetic Transition Metal

;
_journal_name_full 'Inorganic Chemistry'
_journal_page_first 3001
_journal_page_last 3003
_journal_paper_doi 10.1021/ic050050a
_journal_volume 44
_journal_year 2005
_chemical_formula_sum 'C Mn N2'
_chemical_formula_weight 94.97
_chemical_name_common 'Manganese carbodiimide'
_chemical_name_systematic
; 

 ? 

;
_space_group_IT_number 166
_symmetry_cell_setting trigonal
_symmetry_space_group_name_Hall '-R 3 2"'
_symmetry_space_group_name_H-M 'R -3 m :H'
_atom_sites_solution_hydrogens geom
_atom_sites_solution_primary direct
_atom_sites_solution_secondary difmap
_audit_creation_method SHELXL-97
_cell_angle_alpha 90.00
_cell_angle_beta 90.00
_cell_angle_gamma 120.00
_cell_formula_units_Z 3
_cell_length_a 3.3583(4)
_cell_length_b 3.3583(4)
_cell_length_c 14.3468(19)
_cell_measurement_temperature 293(2)
_cell_volume 140.13(3)
_computing_structure_refinement 'SHELXL-97 (Sheldrick, 1997)'
_computing_structure_solution 'SHELXS-97 (Sheldrick, 1990)'
_diffrn_ambient_temperature 293(2)
_diffrn_measured_fraction_theta_full 0.313
_diffrn_measured_fraction_theta_max 0.313
_diffrn_radiation_monochromator graphite
_diffrn_radiation_source 'fine-focus sealed tube'
_diffrn_radiation_type MoK\a
_diffrn_radiation_wavelength 0.71073
_diffrn_reflns_av_R_equivalents 0.0506
_diffrn_reflns_av_sigmaI/netI 0.0196
_diffrn_reflns_limit_h_max 4
_diffrn_reflns_limit_h_min -4
_diffrn_reflns_limit_k_max 4
_diffrn_reflns_limit_k_min -4
_diffrn_reflns_limit_l_max 18
_diffrn_reflns_limit_l_min -19
_diffrn_reflns_number 610
_diffrn_reflns_theta_full 30.36
_diffrn_reflns_theta_max 30.36
_diffrn_reflns_theta_min 4.26
_exptl_absorpt_coefficient_mu 6.574
_exptl_crystal_colour green
_exptl_crystal_density_diffrn 3.376
_exptl_crystal_density_method 'not measured'
_exptl_crystal_F_000 135
_refine_diff_density_max 1.707
_refine_diff_density_min -0.401
_refine_diff_density_rms 0.181
_refine_ls_extinction_method none
_refine_ls_goodness_of_fit_ref 1.166
_refine_ls_hydrogen_treatment mixed
_refine_ls_matrix_type full
_refine_ls_number_parameters 8
_refine_ls_number_reflns 68
_refine_ls_number_restraints 0
_refine_ls_restrained_S_all 1.166
_refine_ls_R_factor_all 0.0251
_refine_ls_R_factor_gt 0.0251
_refine_ls_shift/su_max 0.000
_refine_ls_shift/su_mean 0.000
_refine_ls_structure_factor_coef Fsqd
_refine_ls_weighting_details 'w=1/[\s^2^(Fo^2^)+(0.0475P)^2^+0.0000P] where P=(Fo^2^+2Fc^2^)/3'
_refine_ls_weighting_scheme calc
_refine_ls_wR_factor_gt 0.0593
_refine_ls_wR_factor_ref 0.0594
_reflns_number_gt 68
_reflns_number_total 68
_reflns_threshold_expression >2sigma(I)
_cod_data_source_file ic050050asi20050113_112336.cif
_cod_data_source_block mnncn
_cod_depositor_comments
;
The following automatic conversions were performed:

'_refine_ls_weighting_scheme' value 'calc
w=1/[\s^2^(Fo^2^)+(0.0475P)^2^+0.0000P] where P=(Fo^2^+2Fc^2^)/3' was
changed to 'calc'. New tag '_refine_ls_weighting_details' was
created. The value of the new tag was set to
'w=1/[\s^2^(Fo^2^)+(0.0475P)^2^+0.0000P] where P=(Fo^2^+2Fc^2^)/3'.

Automatic conversion script
Id: cif_fix_values 3143 2015-03-26 13:38:13Z robertas 
;
_cod_original_sg_symbol_H-M 'R 3 2'
_cod_database_code 1100721

loop_
_symmetry_equiv_pos_as_xyz
'x, y, z'
'-y, x-y, z'
'-x+y, -x, z'
'y, x, -z'
'x-y, -y, -z'
'-x, -x+y, -z'
'x+2/3, y+1/3, z+1/3'
'-y+2/3, x-y+1/3, z+1/3'
'-x+y+2/3, -x+1/3, z+1/3'
'y+2/3, x+1/3, -z+1/3'
'x-y+2/3, -y+1/3, -z+1/3'
'-x+2/3, -x+y+1/3, -z+1/3'
'x+1/3, y+2/3, z+2/3'
'-y+1/3, x-y+2/3, z+2/3'
'-x+y+1/3, -x+2/3, z+2/3'
'y+1/3, x+2/3, -z+2/3'
'x-y+1/3, -y+2/3, -z+2/3'
'-x+1/3, -x+y+2/3, -z+2/3'
'-x, -y, -z'
'y, -x+y, -z'
'x-y, x, -z'
'-y, -x, z'
'-x+y, y, z'
'x, x-y, z'
'-x+2/3, -y+1/3, -z+1/3'
'y+2/3, -x+y+1/3, -z+1/3'
'x-y+2/3, x+1/3, -z+1/3'
'-y+2/3, -x+1/3, z+1/3'
'-x+y+2/3, y+1/3, z+1/3'
'x+2/3, x-y+1/3, z+1/3'
'-x+1/3, -y+2/3, -z+2/3'
'y+1/3, -x+y+2/3, -z+2/3'
'x-y+1/3, x+2/3, -z+2/3'
'-y+1/3, -x+2/3, z+2/3'
'-x+y+1/3, y+2/3, z+2/3'
'x+1/3, x-y+2/3, z+2/3'

loop_
_atom_site_label
_atom_site_type_symbol
_atom_site_fract_x
_atom_site_fract_y
_atom_site_fract_z
_atom_site_U_iso_or_equiv
_atom_site_adp_type
_atom_site_occupancy
_atom_site_calc_flag
_atom_site_refinement_flags
_atom_site_disorder_assembly
_atom_site_disorder_group
Mn Mn 0.3333 0.6667 0.6667 0.0092(4) Uani 1 d S . .
C C 0.0000 0.0000 0.5000 0.0085(11) Uani 1 d S . .
N N 0.0000 0.0000 0.5855(3) 0.0115(8) Uani 1 d S . .

loop_
_atom_site_aniso_label
_atom_site_aniso_U_11
_atom_site_aniso_U_22
_atom_site_aniso_U_33
_atom_site_aniso_U_23
_atom_site_aniso_U_13
_atom_site_aniso_U_12
Mn 0.0096(4) 0.0096(4) 0.0084(5) 0.000 0.000 0.0048(2)
C 0.0063(16) 0.0063(16) 0.013(3) 0.000 0.000 0.0031(8)
N 0.0122(12) 0.0122(12) 0.0101(15) 0.000 0.000 0.0061(6)

loop_
_atom_type_symbol
_atom_type_description
_atom_type_scat_dispersion_real
_atom_type_scat_dispersion_imag
_atom_type_scat_source
C C 0.0033 0.0016 'International Tables Vol C Tables 4.2.6.8 and 6.1.1.4'
N N 0.0061 0.0033 'International Tables Vol C Tables 4.2.6.8 and 6.1.1.4'
Mn Mn 0.3368 0.7283 'International Tables Vol C Tables 4.2.6.8 and 6.1.1.4'

loop_
_geom_angle_atom_site_label_1
_geom_angle_atom_site_label_2
_geom_angle_atom_site_label_3
_geom_angle
_geom_angle_site_symmetry_1
_geom_angle_site_symmetry_3
_geom_angle_publ_flag
N Mn N 95.88(12) . 1_565 ?
N Mn N 95.88(11) . 1_665 ?
N Mn N 95.88(11) 1_565 1_665 ?
N Mn N 84.12(12) . 25_556 ?
N Mn N 180.0 1_565 25_556 ?
N Mn N 84.12(11) 1_665 25_556 ?
N Mn N 179.999(1) . 25_566 ?
N Mn N 84.12(12) 1_565 25_566 ?
N Mn N 84.12(11) 1_665 25_566 ?
N Mn N 95.88(12) 25_556 25_566 ?
N Mn N 84.12(12) . 25_456 ?
N Mn N 84.12(12) 1_565 25_456 ?
N Mn N 180.0 1_665 25_456 ?
N Mn N 95.88(11) 25_556 25_456 ?
N Mn N 95.88(11) 25_566 25_456 ?
N C N 180.0 19_556 . ?
C N Mn 120.98(9) . 1_445 ?
C N Mn 120.98(9) . 1_545 ?
Mn N Mn 95.88(12) 1_445 1_545 ?
C N Mn 120.98(9) . . ?
Mn N Mn 95.88(12) 1_445 . ?
Mn N Mn 95.88(12) 1_545 . ?

loop_
_geom_bond_atom_site_label_1
_geom_bond_atom_site_label_2
_geom_bond_distance
_geom_bond_site_symmetry_2
_geom_bond_publ_flag
Mn N 2.262(2) . ?
Mn N 2.262(2) 1_565 ?
Mn N 2.262(2) 1_665 ?
Mn N 2.262(2) 25_556 ?
Mn N 2.262(2) 25_566 ?
Mn N 2.262(2) 25_456 ?
C N 1.227(4) 19_556 ?
C N 1.227(4) . ?
N Mn 2.262(2) 1_445 ?
N Mn 2.262(2) 1_545 ?
